data_4334582
loop_
_publ_author_name
'Masayuki Kobayashi'
'Didier Savard'
'Andrew R. Geisheimer'
'Ken Sakai'
'Daniel B. Leznoff'

_publ_contact_author_address
; 
Leznoff, Daniel B.
Department of Chemistry
Simon Fraser University
Burnaby, British Columbia
Canada         V5A 1S6
;
_publ_contact_author_email dleznoff@sfu.ca
_publ_contact_author_fax +1-778-782-3765
_publ_contact_author_name 'Daniel B. Leznoff'
_publ_contact_author_phone +1-778-782-4887
_publ_section_title
;
 Heterobimetallic Coordination Polymers Based on the [Pt(SCN)4]2- and
 [Pt(SeCN)4]2- Building Blocks
;
_journal_name_full 'Inorganic Chemistry'
_journal_page_first 4842
_journal_page_last 4852
_journal_paper_doi 10.1021/ic302360b
_journal_volume 52
_journal_year 2013
_chemical_formula_sum 'C19 H11 Co N7 Pt S4'
_chemical_formula_weight 719.61
_space_group_IT_number 33
_symmetry_cell_setting orthorhombic
_symmetry_space_group_name_Hall 'P 2c -2n'
_symmetry_space_group_name_H-M 'P n a 21'
_atom_sites_solution_hydrogens geom
_atom_sites_solution_primary direct
_atom_sites_solution_secondary difmap
_cell_angle_alpha 90.00
_cell_angle_beta 90.00
_cell_angle_gamma 90.00
_cell_formula_units_Z 4
_cell_length_a 9.3569(17)
_cell_length_b 14.609(3)
_cell_length_c 16.563(3)
_cell_measurement_temperature 296(2)
_cell_volume 2264.1(7)
_computing_structure_refinement 'SHELXL-97 (Sheldrick, 1997)'
_computing_structure_solution 'SHELXS-97 (Sheldrick, 1990)'
_diffrn_ambient_temperature 296(2)
_diffrn_measured_fraction_theta_full 0.984
_diffrn_measured_fraction_theta_max 0.984
_diffrn_radiation_monochromator graphite
_diffrn_radiation_source 'fine-focus sealed tube'
_diffrn_radiation_type MoK\a
_diffrn_radiation_wavelength 0.71073
_diffrn_reflns_av_R_equivalents 0.0431
_diffrn_reflns_av_sigmaI/netI 0.0732
_diffrn_reflns_limit_h_max 12
_diffrn_reflns_limit_h_min -8
_diffrn_reflns_limit_k_max 16
_diffrn_reflns_limit_k_min -18
_diffrn_reflns_limit_l_max 21
_diffrn_reflns_limit_l_min -21
_diffrn_reflns_number 12257
_diffrn_reflns_theta_full 27.87
_diffrn_reflns_theta_max 27.87
_diffrn_reflns_theta_min 1.86
_exptl_absorpt_coefficient_mu 7.296
_exptl_absorpt_correction_T_max 0.8678
_exptl_absorpt_correction_T_min 0.3701
_exptl_absorpt_correction_type empirical
_exptl_crystal_colour red
_exptl_crystal_density_diffrn 2.111
_exptl_crystal_description prism
_exptl_crystal_F_000 1372
_exptl_crystal_size_max 0.17
_exptl_crystal_size_mid 0.03
_exptl_crystal_size_min 0.02
_refine_diff_density_max 3.367
_refine_diff_density_min -1.757
_refine_diff_density_rms 0.217
_refine_ls_abs_structure_details 'Flack H D (1983), Acta Cryst. A39, 876-881'
_refine_ls_abs_structure_Flack 0.032(9)
_refine_ls_extinction_method none
_refine_ls_goodness_of_fit_ref 1.048
_refine_ls_hydrogen_treatment constr
_refine_ls_matrix_type full
_refine_ls_number_parameters 289
_refine_ls_number_reflns 5134
_refine_ls_number_restraints 1
_refine_ls_restrained_S_all 1.048
_refine_ls_R_factor_all 0.0604
_refine_ls_R_factor_gt 0.0471
_refine_ls_shift/su_max 0.001
_refine_ls_shift/su_mean 0.000
_refine_ls_structure_factor_coef Fsqd
_refine_ls_weighting_details 'calc w=1/[\s^2^(Fo^2^)+(0.0334P)^2^+0.0000P] where P=(Fo^2^+2Fc^2^)/3'
_refine_ls_weighting_scheme calc
_refine_ls_wR_factor_gt 0.0853
_refine_ls_wR_factor_ref 0.0890
_reflns_number_gt 4331
_reflns_number_total 5134
_reflns_threshold_expression >2sigma(I)
_cod_data_source_file ic302360b_si_002_11.cif
_cod_data_source_block C19H11CoN7PtS4
_cod_database_code 4334582

loop_
_symmetry_equiv_pos_as_xyz
'x, y, z'
'-x, -y, z+1/2'
'-x+1/2, y+1/2, z+1/2'
'x+1/2, -y+1/2, z'

loop_
_atom_site_label
_atom_site_type_symbol
_atom_site_fract_x
_atom_site_fract_y
_atom_site_fract_z
_atom_site_U_iso_or_equiv
_atom_site_adp_type
_atom_site_occupancy
_atom_site_symmetry_multiplicity
_atom_site_calc_flag
_atom_site_refinement_flags
N3 N 0.7390(8) 0.8676(5) 0.6230(5) 0.0268(18) Uani 1 1 d .
N4 N 0.3176(9) 1.0339(6) 0.2772(5) 0.025(2) Uani 1 1 d .
C4 C 0.3929(9) 0.9962(6) 0.3204(6) 0.0191(19) Uani 1 1 d .
Pt1 Pt 0.38903(3) 0.902234(19) 0.49897(3) 0.01957(9) Uani 1 1 d .
Co1 Co -0.15805(13) 0.96914(8) 0.68407(7) 0.0202(3) Uani 1 1 d .
S2 S 0.3120(3) 0.86594(17) 0.62868(15) 0.0260(5) Uani 1 1 d .
S4 S 0.5079(2) 0.94204(18) 0.38119(15) 0.0266(5) Uani 1 1 d .
C7 C -0.3659(10) 1.2528(7) 0.5786(6) 0.032(2) Uani 1 1 d .
H7 H -0.4003 1.3079 0.5584 0.038 Uiso 1 1 calc R
C8 C -0.2590(10) 1.2531(6) 0.6354(6) 0.028(2) Uani 1 1 d .
H8 H -0.2195 1.3080 0.6532 0.034 Uiso 1 1 calc R
C6 C -0.4225(10) 1.1715(7) 0.5513(6) 0.026(2) Uani 1 1 d .
H6 H -0.4964 1.1707 0.5137 0.031 Uiso 1 1 calc R
N5 N -0.2616(8) 1.0889(5) 0.6380(5) 0.0229(17) Uani 1 1 d .
C9 C -0.2103(9) 1.1687(7) 0.6664(5) 0.023(2) Uani 1 1 d .
N7 N -0.0130(8) 0.8994(6) 0.7610(5) 0.0257(18) Uani 1 1 d .
C5 C -0.3652(9) 1.0902(7) 0.5820(6) 0.029(2) Uani 1 1 d .
H5 H -0.4004 1.0348 0.5628 0.035 Uiso 1 1 calc R
C16 C 0.1552(11) 0.9154(7) 0.8682(7) 0.035(3) Uani 1 1 d .
H16 H 0.2043 0.9528 0.9042 0.041 Uiso 1 1 calc R
N1 N -0.0084(8) 0.9819(5) 0.5883(5) 0.0268(18) Uani 1 1 d .
C10 C -0.0968(10) 1.1610(7) 0.7295(6) 0.028(2) Uani 1 1 d .
C12 C 0.0709(10) 1.2122(7) 0.8262(6) 0.029(2) Uani 1 1 d .
H12 H 0.1185 1.2598 0.8522 0.035 Uiso 1 1 calc R
C14 C 0.0345(9) 1.0536(7) 0.8028(6) 0.025(2) Uani 1 1 d .
C11 C -0.0319(10) 1.2330(7) 0.7695(6) 0.026(2) Uani 1 1 d .
H11 H -0.0568 1.2933 0.7585 0.032 Uiso 1 1 calc R
C18 C 0.0998(10) 0.7668(8) 0.8183(7) 0.038(3) Uani 1 1 d .
H18 H 0.1103 0.7035 0.8198 0.045 Uiso 1 1 calc R
C15 C 0.0622(10) 0.9531(7) 0.8127(6) 0.024(2) Uani 1 1 d .
C17 C 0.1744(11) 0.8223(8) 0.8697(7) 0.040(3) Uani 1 1 d .
H17 H 0.2388 0.7968 0.9061 0.048 Uiso 1 1 calc R
N6 N -0.0603(9) 1.0737(5) 0.7457(5) 0.0204(17) Uani 1 1 d .
C13 C 0.1047(10) 1.1242(8) 0.8455(6) 0.032(2) Uani 1 1 d .
H13 H 0.1717 1.1111 0.8853 0.038 Uiso 1 1 calc R
C2 C 0.3289(9) 0.9698(7) 0.6702(5) 0.021(2) Uani 1 1 d .
N2 N 0.3430(11) 1.0412(7) 0.7014(5) 0.031(2) Uani 1 1 d .
S1 S 0.2121(2) 1.00850(17) 0.47369(13) 0.0248(5) Uani 1 1 d .
C1 C 0.0823(10) 0.9907(7) 0.5433(6) 0.027(2) Uani 1 1 d .
C19 C 0.0075(11) 0.8085(7) 0.7635(6) 0.033(2) Uani 1 1 d .
H19 H -0.0419 0.7718 0.7271 0.039 Uiso 1 1 calc R
S3 S 0.5601(2) 0.78521(16) 0.5081(2) 0.0307(6) Uani 1 1 d .
C3 C 0.6641(10) 0.8341(6) 0.5770(6) 0.023(2) Uani 1 1 d .

loop_
_atom_site_aniso_label
_atom_site_aniso_U_11
_atom_site_aniso_U_22
_atom_site_aniso_U_33
_atom_site_aniso_U_23
_atom_site_aniso_U_13
_atom_site_aniso_U_12
N3 0.023(4) 0.028(4) 0.029(4) -0.001(4) -0.004(4) 0.006(3)
N4 0.019(4) 0.031(5) 0.024(5) 0.001(4) -0.001(4) -0.001(4)
C4 0.012(4) 0.017(5) 0.029(5) -0.003(4) 0.000(4) -0.007(4)
Pt1 0.02061(13) 0.01844(15) 0.01967(14) -0.0028(2) -0.0049(2) 0.00341(13)
Co1 0.0194(6) 0.0209(7) 0.0203(6) -0.0037(5) -0.0011(5) 0.0003(5)
S2 0.0320(13) 0.0215(12) 0.0245(12) 0.0022(10) -0.0032(10) 0.0003(10)
S4 0.0212(11) 0.0330(14) 0.0256(12) -0.0004(11) -0.0010(10) 0.0064(10)
C7 0.032(5) 0.027(6) 0.036(6) 0.007(4) 0.005(4) 0.003(4)
C8 0.034(5) 0.018(5) 0.031(6) -0.003(4) 0.005(4) 0.005(4)
C6 0.020(5) 0.032(6) 0.026(5) 0.008(4) -0.001(4) -0.001(4)
N5 0.025(4) 0.012(4) 0.032(5) -0.003(3) 0.002(3) -0.001(3)
C9 0.017(4) 0.034(6) 0.018(5) -0.001(4) 0.014(4) 0.003(4)
N7 0.020(4) 0.030(5) 0.027(4) 0.000(4) 0.001(3) 0.004(4)
C5 0.024(5) 0.037(6) 0.027(5) -0.004(5) -0.001(4) -0.001(4)
C16 0.032(5) 0.036(7) 0.035(6) 0.002(5) -0.012(5) -0.007(5)
N1 0.019(4) 0.030(5) 0.031(5) 0.000(4) 0.001(4) 0.006(3)
C10 0.025(5) 0.034(6) 0.025(5) -0.006(4) 0.007(4) -0.003(5)
C12 0.028(5) 0.029(6) 0.030(5) -0.010(4) 0.009(4) -0.002(4)
C14 0.008(4) 0.030(6) 0.038(6) -0.003(5) 0.010(4) -0.001(4)
C11 0.030(5) 0.026(6) 0.023(5) -0.009(4) 0.007(4) -0.005(4)
C18 0.030(5) 0.030(6) 0.053(7) 0.009(5) -0.003(5) -0.003(5)
C15 0.018(4) 0.028(6) 0.026(5) 0.003(4) -0.001(4) -0.002(4)
C17 0.024(5) 0.044(8) 0.051(7) 0.011(6) -0.016(5) -0.004(5)
N6 0.021(4) 0.017(4) 0.024(4) -0.005(3) -0.001(3) -0.002(3)
C13 0.021(5) 0.047(7) 0.028(5) -0.017(5) -0.005(4) 0.000(5)
C2 0.014(4) 0.033(6) 0.016(5) 0.001(4) -0.010(4) 0.005(4)
N2 0.040(5) 0.034(6) 0.018(5) 0.003(4) -0.001(4) 0.002(5)
S1 0.0241(11) 0.0302(14) 0.0202(12) 0.0040(9) 0.0020(8) 0.0076(10)
C1 0.030(6) 0.027(6) 0.024(5) -0.007(4) -0.012(4) 0.006(4)
C19 0.028(6) 0.038(7) 0.032(6) -0.003(5) -0.001(5) 0.000(5)
S3 0.0336(10) 0.0274(12) 0.0311(15) -0.0100(14) -0.0138(13) 0.0100(9)
C3 0.028(5) 0.007(5) 0.034(5) -0.002(4) -0.002(4) 0.001(4)

loop_
_geom_angle_atom_site_label_1
_geom_angle_atom_site_label_2
_geom_angle_atom_site_label_3
_geom_angle
_geom_angle_site_symmetry_1
_geom_angle_site_symmetry_3
C3 N3 Co1 158.6(8) . 1_655
C4 N4 Co1 150.1(8) . 2_574
N4 C4 S4 177.8(9) . .
S1 Pt1 S4 91.30(8) . .
S1 Pt1 S2 95.66(8) . .
S4 Pt1 S2 169.11(8) . .
S1 Pt1 S3 172.29(9) . .
S4 Pt1 S3 84.81(10) . .
S2 Pt1 S3 89.20(10) . .
N3 Co1 N6 178.2(3) 1_455 .
N3 Co1 N7 104.5(3) 1_455 .
N6 Co1 N7 76.9(3) . .
N3 Co1 N1 90.3(3) 1_455 .
N6 Co1 N1 90.7(3) . .
N7 Co1 N1 93.9(3) . .
N3 Co1 N5 101.8(3) 1_455 .
N6 Co1 N5 76.8(3) . .
N7 Co1 N5 153.6(3) . .
N1 Co1 N5 87.7(3) . .
N3 Co1 N4 90.7(3) 1_455 2_575
N6 Co1 N4 88.2(3) . 2_575
N7 Co1 N4 90.2(3) . 2_575
N1 Co1 N4 175.3(3) . 2_575
N5 Co1 N4 87.6(3) . 2_575
C2 S2 Pt1 98.3(3) . .
C4 S4 Pt1 108.4(3) . .
C8 C7 C6 120.6(9) . .
C8 C7 H7 119.7 . .
C6 C7 H7 119.7 . .
C7 C8 C9 118.7(9) . .
C7 C8 H8 120.6 . .
C9 C8 H8 120.6 . .
C7 C6 C5 117.7(9) . .
C7 C6 H6 121.1 . .
C5 C6 H6 121.1 . .
C5 N5 C9 119.2(8) . .
C5 N5 Co1 125.8(6) . .
C9 N5 Co1 115.0(6) . .
N5 C9 C8 121.0(9) . .
N5 C9 C10 115.7(8) . .
C8 C9 C10 123.3(9) . .
C19 N7 C15 118.5(9) . .
C19 N7 Co1 125.8(7) . .
C15 N7 Co1 115.7(7) . .
N5 C5 C6 122.7(9) . .
N5 C5 H5 118.7 . .
C6 C5 H5 118.7 . .
C17 C16 C15 119.3(9) . .
C17 C16 H16 120.3 . .
C15 C16 H16 120.3 . .
C1 N1 Co1 172.7(8) . .
N6 C10 C11 120.8(9) . .
N6 C10 C9 113.0(8) . .
C11 C10 C9 126.2(10) . .
C13 C12 C11 121.9(9) . .
C13 C12 H12 119.0 . .
C11 C12 H12 119.0 . .
N6 C14 C13 120.3(9) . .
N6 C14 C15 114.2(8) . .
C13 C14 C15 125.5(9) . .
C12 C11 C10 117.8(10) . .
C12 C11 H11 121.1 . .
C10 C11 H11 121.1 . .
C17 C18 C19 117.5(10) . .
C17 C18 H18 121.2 . .
C19 C18 H18 121.2 . .
N7 C15 C16 121.2(9) . .
N7 C15 C14 114.0(8) . .
C16 C15 C14 124.9(9) . .
C18 C17 C16 120.6(10) . .
C18 C17 H17 119.7 . .
C16 C17 H17 119.7 . .
C14 N6 C10 121.4(8) . .
C14 N6 Co1 119.1(6) . .
C10 N6 Co1 119.5(6) . .
C12 C13 C14 117.7(10) . .
C12 C13 H13 121.2 . .
C14 C13 H13 121.2 . .
N2 C2 S2 177.8(9) . .
C1 S1 Pt1 106.7(3) . .
N1 C1 S1 176.9(9) . .
N7 C19 C18 122.8(10) . .
N7 C19 H19 118.6 . .
C18 C19 H19 118.6 . .
C3 S3 Pt1 97.5(3) . .
N3 C3 S3 178.0(9) . .

loop_
_geom_bond_atom_site_label_1
_geom_bond_atom_site_label_2
_geom_bond_distance
_geom_bond_site_symmetry_2
N3 C3 1.145(11) .
N3 Co1 2.037(8) 1_655
N4 C4 1.145(12) .
N4 Co1 2.147(8) 2_574
C4 S4 1.672(10) .
Pt1 S1 2.308(2) .
Pt1 S4 2.320(3) .
Pt1 S2 2.327(3) .
Pt1 S3 2.347(2) .
Co1 N3 2.037(8) 1_455
Co1 N6 2.052(8) .
Co1 N7 2.122(8) .
Co1 N1 2.124(8) .
Co1 N5 2.141(7) .
Co1 N4 2.147(8) 2_575
S2 C2 1.674(11) .
C7 C8 1.373(14) .
C7 C6 1.377(14) .
C7 H7 0.9300 .
C8 C9 1.412(13) .
C8 H8 0.9300 .
C6 C5 1.399(13) .
C6 H6 0.9300 .
N5 C5 1.342(12) .
N5 C9 1.345(12) .
C9 C10 1.494(13) .
N7 C19 1.343(13) .
N7 C15 1.358(12) .
C5 H5 0.9300 .
C16 C17 1.372(14) .
C16 C15 1.380(14) .
C16 H16 0.9300 .
N1 C1 1.137(12) .
C10 N6 1.348(13) .
C10 C11 1.384(13) .
C12 C13 1.362(14) .
C12 C11 1.378(14) .
C12 H12 0.9300 .
C14 N6 1.329(12) .
C14 C13 1.413(13) .
C14 C15 1.500(14) .
C11 H11 0.9300 .
C18 C17 1.369(15) .
C18 C19 1.393(14) .
C18 H18 0.9300 .
C17 H17 0.9300 .
C13 H13 0.9300 .
C2 N2 1.171(13) .
S1 C1 1.695(11) .
C19 H19 0.9300 .
S3 C3 1.661(10) .
